data_4301443
loop_
_publ_author_name
'Man-Cheng Hu'
'Yan Wang'
'Quan-Guo Zhai'
'Shu-Ni Li'
'Yu-Cheng Jiang'
'Yong Zhang'

_publ_section_title
;
Synthesis, Crystal Structures, and Photoluminescent Properties of the
Cu(I)/X/\a,\w-Bis(benzotriazole)alkane Hybrid Family (X = Cl, Br, I, and CN)
;
_journal_name_full 'Inorganic Chemistry'
_journal_page_first 1449
_journal_page_last 1468
_journal_paper_doi 10.1021/ic801574k
_journal_volume 48
_journal_year 2009
_chemical_formula_moiety 'C14 H12 Br4 Cu4 N6'
_chemical_formula_sum 'C14 H12 Br4 Cu4 N6'
_chemical_formula_weight 838.10
_chemical_name_systematic
; 
 ? 
;
_space_group_IT_number 14
_symmetry_cell_setting monoclinic
_symmetry_space_group_name_Hall '-P 2yn'
_symmetry_space_group_name_H-M 'P 1 21/n 1'
_atom_sites_solution_hydrogens geom
_atom_sites_solution_primary direct
_atom_sites_solution_secondary difmap
_audit_creation_method SHELXL-97
_cell_angle_alpha 90.00
_cell_angle_beta 102.860(2)
_cell_angle_gamma 90.00
_cell_formula_units_Z 4
_cell_length_a 7.6910(15)
_cell_length_b 16.509(2)
_cell_length_c 16.021(2)
_cell_measurement_reflns_used 4983
_cell_measurement_temperature 298(2)
_cell_measurement_theta_max 27.872
_cell_measurement_theta_min 2.791
_cell_volume 1983.2(5)
_computing_cell_refinement 'Bruker SMART'
_computing_data_collection 'Bruker SMART'
_computing_data_reduction 'Bruker SHELXTL'
_computing_molecular_graphics 'Bruker SHELXTL'
_computing_publication_material 'Bruker SHELXTL'
_computing_structure_refinement 'SHELXL-97 (Sheldrick, 1997)'
_computing_structure_solution 'SHELXS-97 (Sheldrick, 1990)'
_diffrn_ambient_temperature 298(2)
_diffrn_detector_area_resol_mean 14.6306
_diffrn_measured_fraction_theta_full 0.996
_diffrn_measured_fraction_theta_max 0.996
_diffrn_measurement_device_type 'Bruker P4'
_diffrn_measurement_method '\w scans'
_diffrn_radiation_monochromator graphite
_diffrn_radiation_source 'fine-focus sealed tube'
_diffrn_radiation_type MoK\a
_diffrn_radiation_wavelength 0.71073
_diffrn_reflns_av_R_equivalents 0.0892
_diffrn_reflns_av_sigmaI/netI 0.0692
_diffrn_reflns_limit_h_max 8
_diffrn_reflns_limit_h_min -9
_diffrn_reflns_limit_k_max 18
_diffrn_reflns_limit_k_min -19
_diffrn_reflns_limit_l_max 19
_diffrn_reflns_limit_l_min -13
_diffrn_reflns_number 9009
_diffrn_reflns_theta_full 25.01
_diffrn_reflns_theta_max 25.01
_diffrn_reflns_theta_min 2.74
_exptl_absorpt_coefficient_mu 12.305
_exptl_absorpt_correction_T_max 0.3725
_exptl_absorpt_correction_T_min 0.2155
_exptl_absorpt_correction_type multi-scan
_exptl_absorpt_process_details sadabs
_exptl_crystal_colour Block
_exptl_crystal_density_diffrn 2.807
_exptl_crystal_density_meas 2.807
_exptl_crystal_density_method 'not measured'
_exptl_crystal_description Garnet
_exptl_crystal_F_000 1576
_exptl_crystal_size_max 0.18
_exptl_crystal_size_mid 0.12
_exptl_crystal_size_min 0.10
_refine_diff_density_max 2.978
_refine_diff_density_min -1.712
_refine_diff_density_rms 0.342
_refine_ls_extinction_method none
_refine_ls_goodness_of_fit_ref 1.044
_refine_ls_hydrogen_treatment constr
_refine_ls_matrix_type full
_refine_ls_number_parameters 263
_refine_ls_number_reflns 3236
_refine_ls_number_restraints 0
_refine_ls_restrained_S_all 1.044
_refine_ls_R_factor_all 0.1170
_refine_ls_R_factor_gt 0.0988
_refine_ls_shift/su_max 0.001
_refine_ls_shift/su_mean 0.000
_refine_ls_structure_factor_coef Fsqd
_refine_ls_weighting_details 'calc w=1/[\s^2^(Fo^2^)+(0.1438P)^2^+68.9837P] where P=(Fo^2^+2Fc^2^)/3'
_refine_ls_weighting_scheme calc
_refine_ls_wR_factor_gt 0.2418
_refine_ls_wR_factor_ref 0.2600
_reflns_number_gt 2583
_reflns_number_total 3236
_reflns_threshold_expression >2sigma(I)
_cod_data_source_file ic801574k_si_010.cif
_cod_data_source_block 09
_cod_depositor_comments
;
The following automatic conversions were performed:
'_symmetry_cell_setting' value 'Monoclinic' changed to 'monoclinic'
according to '/home/saulius/struct/CIF-dictionaries/cif_core.dic'
dictionary named 'cif_core.dic' version 2.4.1 from 2010-06-29.

Automatic conversion script
Id: cif_fix_enum 1527 2010-12-29 10:47:43Z saulius 
;
_cod_original_cell_volume 1983.1(5)
_cod_original_sg_symbol_Hall -P2yn
_cod_original_sg_symbol_H-M 'P 21/n'
_cod_database_code 4301443

loop_
_symmetry_equiv_pos_as_xyz
'x, y, z'
'-x+1/2, y+1/2, -z+1/2'
'-x, -y, -z'
'x-1/2, -y-1/2, z-1/2'

loop_
_atom_site_label
_atom_site_type_symbol
_atom_site_fract_x
_atom_site_fract_y
_atom_site_fract_z
_atom_site_U_iso_or_equiv
_atom_site_adp_type
_atom_site_occupancy
_atom_site_symmetry_multiplicity
_atom_site_calc_flag
_atom_site_refinement_flags
_atom_site_disorder_assembly
_atom_site_disorder_group
Cu1 Cu 0.227(10) -0.0047(9) 0.7386(18) 0.052(8) Uani 0.63(16) 1 d P . 1
Cu1' Cu 0.143(17) 0.0018(16) 0.724(3) 0.052(13) Uani 0.37(16) 1 d P . 2
Cu2 Cu 0.2235(4) -0.15103(13) 0.71571(16) 0.0422(7) Uani 1 1 d . . .
Cu3 Cu 0.3488(4) 0.02402(15) 0.52323(16) 0.0429(7) Uani 1 1 d . . .
Cu4 Cu 0.6812(4) -0.08975(16) 0.68560(17) 0.0464(7) Uani 1 1 d . . .
Br1 Br 0.1486(2) -0.05172(11) 0.59072(11) 0.0335(5) Uani 1 1 d . . .
Br2 Br 0.5126(2) -0.09550(12) 0.79509(11) 0.0334(5) Uani 1 1 d . . .
Br3 Br -0.0027(2) -0.10554(11) 0.79099(11) 0.0325(5) Uani 1 1 d . . .
Br4 Br 0.6556(2) 0.04864(11) 0.61480(11) 0.0343(5) Uani 1 1 d . . .
N1 N 0.218(2) 0.1011(8) 0.7910(10) 0.036(4) Uani 1 1 d . . .
N2 N 0.256(2) 0.1715(8) 0.7588(9) 0.029(3) Uani 1 1 d . . .
N3 N 0.253(2) 0.2348(8) 0.8116(9) 0.028(3) Uani 1 1 d . . .
N4 N 0.1994(19) 0.2008(8) 0.5211(8) 0.025(3) Uani 1 1 d . . .
N5 N 0.262(2) 0.1381(9) 0.4826(9) 0.030(3) Uani 1 1 d . . .
N6 N 0.2838(18) 0.1655(9) 0.4057(9) 0.029(3) Uani 1 1 d . . .
C1 C 0.211(2) 0.2029(10) 0.8818(10) 0.027(3) Uani 1 1 d . . .
C2 C 0.190(3) 0.1188(10) 0.8669(12) 0.034(4) Uani 1 1 d . . .
C3 C 0.157(3) 0.0698(11) 0.9339(11) 0.037(4) Uani 1 1 d . . .
H3 H 0.1453 0.0140 0.9265 0.045 Uiso 1 1 calc R . .
C4 C 0.144(3) 0.1029(12) 1.0066(12) 0.039(4) Uani 1 1 d . . .
H4 H 0.1207 0.0699 1.0498 0.047 Uiso 1 1 calc R . .
C5 C 0.164(2) 0.1880(11) 1.0213(12) 0.034(4) Uani 1 1 d . . .
H5 H 0.1554 0.2096 1.0739 0.041 Uiso 1 1 calc R . .
C6 C 0.195(2) 0.2377(10) 0.9581(10) 0.029(4) Uani 1 1 d . . .
H6 H 0.2058 0.2934 0.9662 0.035 Uiso 1 1 calc R . .
C7 C 0.240(2) 0.2447(10) 0.4037(10) 0.026(3) Uani 1 1 d . . .
C8 C 0.189(2) 0.2689(10) 0.4754(10) 0.025(3) Uani 1 1 d . . .
C9 C 0.135(2) 0.3467(11) 0.4894(12) 0.033(4) Uani 1 1 d . . .
H9 H 0.0994 0.3612 0.5390 0.040 Uiso 1 1 calc R . .
C10 C 0.139(3) 0.4001(11) 0.4259(12) 0.035(4) Uani 1 1 d . . .
H10 H 0.1046 0.4533 0.4323 0.042 Uiso 1 1 calc R . .
C11 C 0.192(3) 0.3790(12) 0.3514(12) 0.038(4) Uani 1 1 d . . .
H11 H 0.1967 0.4191 0.3112 0.046 Uiso 1 1 calc R . .
C12 C 0.237(2) 0.3025(11) 0.3352(11) 0.033(4) Uani 1 1 d . . .
H12 H 0.2651 0.2878 0.2836 0.039 Uiso 1 1 calc R . .
C13 C 0.303(3) 0.1799(11) 0.6727(11) 0.036(4) Uani 1 1 d . . .
H13A H 0.3731 0.2287 0.6721 0.043 Uiso 1 1 calc R . .
H13B H 0.3749 0.1340 0.6631 0.043 Uiso 1 1 calc R . .
C14 C 0.147(2) 0.1839(11) 0.6060(10) 0.031(4) Uani 1 1 d . . .
H14A H 0.0698 0.2266 0.6180 0.038 Uiso 1 1 calc R . .
H14B H 0.0831 0.1330 0.6025 0.038 Uiso 1 1 calc R . .

loop_
_atom_site_aniso_label
_atom_site_aniso_U_11
_atom_site_aniso_U_22
_atom_site_aniso_U_33
_atom_site_aniso_U_23
_atom_site_aniso_U_13
_atom_site_aniso_U_12
Cu1 0.10(2) 0.015(3) 0.035(5) -0.004(2) 0.007(8) 0.004(5)
Cu1' 0.10(4) 0.015(4) 0.035(8) -0.004(4) 0.007(14) 0.003(9)
Cu2 0.0767(17) 0.0157(11) 0.0378(13) -0.0011(9) 0.0203(12) 0.0070(10)
Cu3 0.0665(16) 0.0303(12) 0.0372(13) 0.0009(10) 0.0228(12) 0.0013(11)
Cu4 0.0710(17) 0.0411(14) 0.0338(13) -0.0046(11) 0.0260(12) 0.0047(12)
Br1 0.0501(10) 0.0286(9) 0.0226(9) 0.0049(7) 0.0095(7) -0.0016(7)
Br2 0.0378(9) 0.0425(11) 0.0211(8) -0.0011(7) 0.0096(7) -0.0036(7)
Br3 0.0408(10) 0.0347(10) 0.0244(9) -0.0013(7) 0.0125(7) -0.0019(7)
Br4 0.0498(11) 0.0278(9) 0.0274(9) -0.0045(7) 0.0131(7) 0.0049(7)
N1 0.066(10) 0.013(7) 0.026(8) -0.005(6) 0.003(7) -0.006(6)
N2 0.066(9) 0.008(6) 0.015(6) -0.002(5) 0.011(6) 0.002(6)
N3 0.054(9) 0.016(7) 0.021(7) -0.005(5) 0.021(6) -0.003(6)
N4 0.046(8) 0.021(7) 0.012(6) 0.003(5) 0.015(6) 0.004(6)
N5 0.046(8) 0.026(8) 0.020(7) -0.001(6) 0.011(6) 0.004(6)
N6 0.036(7) 0.026(8) 0.026(7) 0.001(6) 0.011(6) -0.002(6)
C1 0.041(9) 0.023(8) 0.019(8) 0.003(6) 0.009(7) 0.003(7)
C2 0.060(12) 0.016(8) 0.027(9) 0.006(7) 0.014(8) -0.004(8)
C3 0.064(12) 0.024(9) 0.027(9) 0.005(7) 0.017(9) -0.010(8)
C4 0.061(12) 0.036(11) 0.026(9) 0.010(8) 0.018(9) -0.006(9)
C5 0.046(10) 0.032(10) 0.025(9) -0.002(8) 0.009(7) -0.002(8)
C6 0.053(10) 0.018(8) 0.022(8) 0.004(6) 0.020(7) 0.005(7)
C7 0.038(9) 0.021(8) 0.018(8) 0.000(6) 0.001(6) -0.007(7)
C8 0.039(9) 0.018(8) 0.021(8) -0.002(6) 0.014(7) 0.003(7)
C9 0.038(9) 0.030(10) 0.032(9) 0.006(8) 0.009(7) 0.004(7)
C10 0.048(10) 0.024(9) 0.035(10) 0.005(7) 0.012(8) 0.001(7)
C11 0.055(11) 0.032(10) 0.030(10) 0.013(8) 0.016(8) -0.002(8)
C12 0.047(10) 0.032(10) 0.021(8) 0.014(7) 0.012(7) 0.001(8)
C13 0.057(11) 0.028(9) 0.025(9) -0.006(7) 0.013(8) 0.000(8)
C14 0.053(10) 0.025(9) 0.019(8) -0.005(7) 0.015(7) 0.000(7)

loop_
_atom_type_symbol
_atom_type_description
_atom_type_scat_dispersion_real
_atom_type_scat_dispersion_imag
_atom_type_scat_source
C C 0.0033 0.0016 'International Tables Vol C Tables 4.2.6.8 and 6.1.1.4'
H H 0.0000 0.0000 'International Tables Vol C Tables 4.2.6.8 and 6.1.1.4'
N N 0.0061 0.0033 'International Tables Vol C Tables 4.2.6.8 and 6.1.1.4'
Br Br -0.2901 2.4595 'International Tables Vol C Tables 4.2.6.8 and 6.1.1.4'
Cu Cu 0.3201 1.2651 'International Tables Vol C Tables 4.2.6.8 and 6.1.1.4'

loop_
_geom_angle_atom_site_label_1
_geom_angle_atom_site_label_2
_geom_angle_atom_site_label_3
_geom_angle
_geom_angle_site_symmetry_1
_geom_angle_site_symmetry_3
_geom_angle_publ_flag
N1 Cu1 Br1 133(2) . . ?
N1 Cu1 Cu2 162.3(7) . . ?
Br1 Cu1 Cu2 63.1(3) . . ?
N1 Cu1 Br2 118(3) . . ?
Br1 Cu1 Br2 99.1(13) . . ?
Cu2 Cu1 Br2 58.1(11) . . ?
N1 Cu1 Br3 109.4(18) . . ?
Br1 Cu1 Br3 93.9(15) . . ?
Cu2 Cu1 Br3 56.6(5) . . ?
Br2 Cu1 Br3 95.5(9) . . ?
N1 Cu1' Br1 138.9(17) . . ?
N1 Cu1' Br3 117.8(9) . . ?
Br1 Cu1' Br3 103.3(13) . . ?
N1 Cu1' Cu2 142(6) . . ?
Br1 Cu1' Cu2 62.1(8) . . ?
Br3 Cu1' Cu2 57.5(5) . . ?
N3 Cu2 Cu1 172.0(12) 2_546 . ?
N3 Cu2 Br3 121.2(4) 2_546 . ?
Cu1 Cu2 Br3 66.9(12) . . ?
N3 Cu2 Br2 110.9(5) 2_546 . ?
Cu1 Cu2 Br2 65.1(18) . . ?
Br3 Cu2 Br2 106.79(11) . . ?
N3 Cu2 Br1 117.4(4) 2_546 . ?
Cu1 Cu2 Br1 58.4(8) . . ?
Br3 Cu2 Br1 97.38(10) . . ?
Br2 Cu2 Br1 100.66(10) . . ?
N3 Cu2 Cu1' 168(2) 2_546 . ?
Cu1 Cu2 Cu1' 14.2(9) . . ?
Br3 Cu2 Cu1' 58.3(15) . . ?
Br2 Cu2 Cu1' 79(3) . . ?
Br1 Cu2 Cu1' 53.4(8) . . ?
N5 Cu3 Br1 115.0(4) . . ?
N5 Cu3 Br4 102.6(4) . 3_656 ?
Br1 Cu3 Br4 105.18(11) . 3_656 ?
N5 Cu3 Br4 103.4(4) . . ?
Br1 Cu3 Br4 115.49(12) . . ?
Br4 Cu3 Br4 114.68(11) 3_656 . ?
N5 Cu3 Cu3 114.7(4) . 3_656 ?
Br1 Cu3 Cu3 129.92(16) . 3_656 ?
Br4 Cu3 Cu3 57.51(10) 3_656 3_656 ?
Br4 Cu3 Cu3 57.18(11) . 3_656 ?
N6 Cu4 Br2 134.1(4) 3_656 . ?
N6 Cu4 Br4 104.3(4) 3_656 . ?
Br2 Cu4 Br4 111.14(11) . . ?
N6 Cu4 Br3 98.7(4) 3_656 1_655 ?
Br2 Cu4 Br3 95.67(10) . 1_655 ?
Br4 Cu4 Br3 110.05(12) . 1_655 ?
Cu1' Br1 Cu3 111.0(16) . . ?
Cu1' Br1 Cu1 15.3(16) . . ?
Cu3 Br1 Cu1 103.1(10) . . ?
Cu1' Br1 Cu2 64.5(15) . . ?
Cu3 Br1 Cu2 128.90(12) . . ?
Cu1 Br1 Cu2 58.6(6) . . ?
Cu4 Br2 Cu2 102.02(11) . . ?
Cu4 Br2 Cu1 105.7(3) . . ?
Cu2 Br2 Cu1 56.8(7) . . ?
Cu2 Br3 Cu1' 64.2(19) . . ?
Cu2 Br3 Cu4 111.66(10) . 1_455 ?
Cu1' Br3 Cu4 95(3) . 1_455 ?
Cu2 Br3 Cu1 56.5(8) . . ?
Cu1' Br3 Cu1 13.5(15) . . ?
Cu4 Br3 Cu1 108.3(14) 1_455 . ?
Cu3 Br4 Cu3 65.32(11) 3_656 . ?
Cu3 Br4 Cu4 87.02(10) 3_656 . ?
Cu3 Br4 Cu4 94.85(11) . . ?
C2 N1 N2 105.1(13) . . ?
C2 N1 Cu1 128.9(13) . . ?
N2 N1 Cu1 125.7(12) . . ?
C2 N1 Cu1' 126.9(16) . . ?
N2 N1 Cu1' 125.3(13) . . ?
Cu1 N1 Cu1' 18.9(15) . . ?
N1 N2 N3 113.3(13) . . ?
N1 N2 C13 123.7(13) . . ?
N3 N2 C13 123.0(13) . . ?
C1 N3 N2 105.2(13) . . ?
C1 N3 Cu2 128.0(11) . 2_556 ?
N2 N3 Cu2 126.3(10) . 2_556 ?
C8 N4 N5 112.2(12) . . ?
C8 N4 C14 130.4(13) . . ?
N5 N4 C14 117.4(13) . . ?
N4 N5 N6 106.8(13) . . ?
N4 N5 Cu3 133.0(11) . . ?
N6 N5 Cu3 119.8(10) . . ?
C7 N6 N5 105.3(13) . . ?
C7 N6 Cu4 131.8(12) . 3_656 ?
N5 N6 Cu4 121.5(11) . 3_656 ?
N3 C1 C6 131.5(16) . . ?
N3 C1 C2 106.4(14) . . ?
C6 C1 C2 122.1(15) . . ?
N1 C2 C1 109.9(15) . . ?
N1 C2 C3 132.1(17) . . ?
C1 C2 C3 117.9(17) . . ?
C4 C3 C2 120.0(18) . . ?
C4 C3 H3 120.0 . . ?
C2 C3 H3 120.0 . . ?
C3 C4 C5 122.0(17) . . ?
C3 C4 H4 119.0 . . ?
C5 C4 H4 119.0 . . ?
C6 C5 C4 119.9(17) . . ?
C6 C5 H5 120.1 . . ?
C4 C5 H5 120.1 . . ?
C5 C6 C1 118.1(16) . . ?
C5 C6 H6 120.9 . . ?
C1 C6 H6 120.9 . . ?
N6 C7 C8 112.6(15) . . ?
N6 C7 C12 128.1(16) . . ?
C8 C7 C12 119.3(16) . . ?
N4 C8 C7 102.9(14) . . ?
N4 C8 C9 132.6(15) . . ?
C7 C8 C9 124.4(16) . . ?
C10 C9 C8 115.3(17) . . ?
C10 C9 H9 122.4 . . ?
C8 C9 H9 122.4 . . ?
C9 C10 C11 122.9(18) . . ?
C9 C10 H10 118.6 . . ?
C11 C10 H10 118.6 . . ?
C12 C11 C10 122.5(17) . . ?
C12 C11 H11 118.7 . . ?
C10 C11 H11 118.7 . . ?
C11 C12 C7 115.5(16) . . ?
C11 C12 H12 122.3 . . ?
C7 C12 H12 122.3 . . ?
C14 C13 N2 111.2(15) . . ?
C14 C13 H13A 109.4 . . ?
N2 C13 H13A 109.4 . . ?
C14 C13 H13B 109.4 . . ?
N2 C13 H13B 109.4 . . ?
H13A C13 H13B 108.0 . . ?
C13 C14 N4 109.6(15) . . ?
C13 C14 H14A 109.8 . . ?
N4 C14 H14A 109.8 . . ?
C13 C14 H14B 109.8 . . ?
N4 C14 H14B 109.8 . . ?
H14A C14 H14B 108.2 . . ?

loop_
_geom_bond_atom_site_label_1
_geom_bond_atom_site_label_2
_geom_bond_distance
_geom_bond_site_symmetry_2
_geom_bond_publ_flag
Cu1 N1 1.946(19) . ?
Cu1 Br1 2.44(3) . ?
Cu1 Cu2 2.443(13) . ?
Cu1 Br2 2.65(7) . ?
Cu1 Br3 2.69(4) . ?
Cu1' N1 1.97(3) . ?
Cu1' Br1 2.320(17) . ?
Cu1' Br3 2.47(4) . ?
Cu1' Cu2 2.61(5) . ?
Cu2 N3 1.953(14) 2_546 ?
Cu2 Br3 2.445(3) . ?
Cu2 Br2 2.478(3) . ?
Cu2 Br1 2.553(3) . ?
Cu3 N5 2.055(15) . ?
Cu3 Br1 2.418(3) . ?
Cu3 Br4 2.509(3) 3_656 ?
Cu3 Br4 2.518(3) . ?
Cu3 Cu3 2.713(5) 3_656 ?
Cu4 N6 1.987(15) 3_656 ?
Cu4 Br2 2.404(3) . ?
Cu4 Br4 2.539(3) . ?
Cu4 Br3 2.646(3) 1_655 ?
Br3 Cu4 2.646(3) 1_455 ?
Br4 Cu3 2.509(3) 3_656 ?
N1 C2 1.31(2) . ?
N1 N2 1.33(2) . ?
N2 N3 1.348(19) . ?
N2 C13 1.51(2) . ?
N3 C1 1.35(2) . ?
N3 Cu2 1.953(14) 2_556 ?
N4 C8 1.34(2) . ?
N4 N5 1.35(2) . ?
N4 C14 1.53(2) . ?
N5 N6 1.36(2) . ?
N6 C7 1.35(2) . ?
N6 Cu4 1.987(15) 3_656 ?
C1 C6 1.38(2) . ?
C1 C2 1.41(3) . ?
C2 C3 1.41(2) . ?
C3 C4 1.31(3) . ?
C3 H3 0.9300 . ?
C4 C5 1.43(3) . ?
C4 H4 0.9300 . ?
C5 C6 1.37(2) . ?
C5 H5 0.9300 . ?
C6 H6 0.9300 . ?
C7 C8 1.35(2) . ?
C7 C12 1.45(2) . ?
C8 C9 1.38(3) . ?
C9 C10 1.35(3) . ?
C9 H9 0.9300 . ?
C10 C11 1.39(3) . ?
C10 H10 0.9300 . ?
C11 C12 1.35(3) . ?
C11 H11 0.9300 . ?
C12 H12 0.9300 . ?
C13 C14 1.42(3) . ?
C13 H13A 0.9700 . ?
C13 H13B 0.9700 . ?
C14 H14A 0.9700 . ?
C14 H14B 0.9700 . ?

loop_
_geom_torsion_atom_site_label_1
_geom_torsion_atom_site_label_2
_geom_torsion_atom_site_label_3
_geom_torsion_atom_site_label_4
_geom_torsion
_geom_torsion_site_symmetry_1
_geom_torsion_site_symmetry_2
_geom_torsion_site_symmetry_3
_geom_torsion_site_symmetry_4
_geom_torsion_publ_flag
N1 Cu1 Cu2 N3 -144(5) . . . 2_546 ?
Br1 Cu1 Cu2 N3 60(12) . . . 2_546 ?
Br2 Cu1 Cu2 N3 -61(11) . . . 2_546 ?
Br3 Cu1 Cu2 N3 176(11) . . . 2_546 ?
N1 Cu1 Cu2 Br3 41(13) . . . . ?
Br1 Cu1 Cu2 Br3 -115.3(16) . . . . ?
Br2 Cu1 Cu2 Br3 123.0(5) . . . . ?
N1 Cu1 Cu2 Br2 -82(13) . . . . ?
Br1 Cu1 Cu2 Br2 121.7(11) . . . . ?
Br3 Cu1 Cu2 Br2 -123.0(5) . . . . ?
N1 Cu1 Cu2 Br1 156(14) . . . . ?
Br2 Cu1 Cu2 Br1 -121.7(11) . . . . ?
Br3 Cu1 Cu2 Br1 115.3(16) . . . . ?
N1 Cu1 Cu2 Cu1' 91(14) . . . . ?
Br1 Cu1 Cu2 Cu1' -65(2) . . . . ?
Br2 Cu1 Cu2 Cu1' 173(2) . . . . ?
Br3 Cu1 Cu2 Cu1' 50(2) . . . . ?
N1 Cu1' Cu2 N3 -174(4) . . . 2_546 ?
Br1 Cu1' Cu2 N3 -39(10) . . . 2_546 ?
Br3 Cu1' Cu2 N3 91(7) . . . 2_546 ?
N1 Cu1' Cu2 Cu1 -29(5) . . . . ?
Br1 Cu1' Cu2 Cu1 106(3) . . . . ?
Br3 Cu1' Cu2 Cu1 -124(3) . . . . ?
N1 Cu1' Cu2 Br3 95(3) . . . . ?
Br1 Cu1' Cu2 Br3 -130(3) . . . . ?
N1 Cu1' Cu2 Br2 -23(5) . . . . ?
Br1 Cu1' Cu2 Br2 112(2) . . . . ?
Br3 Cu1' Cu2 Br2 -117.6(14) . . . . ?
N1 Cu1' Cu2 Br1 -135(7) . . . . ?
Br3 Cu1' Cu2 Br1 130(3) . . . . ?
N1 Cu1' Br1 Cu3 14(10) . . . . ?
Br3 Cu1' Br1 Cu3 -166(3) . . . . ?
Cu2 Cu1' Br1 Cu3 -124.2(4) . . . . ?
N1 Cu1' Br1 Cu1 75(9) . . . . ?
Br3 Cu1' Br1 Cu1 -105(4) . . . . ?
Cu2 Cu1' Br1 Cu1 -63(2) . . . . ?
N1 Cu1' Br1 Cu2 138(11) . . . . ?
Br3 Cu1' Br1 Cu2 -41(2) . . . . ?
N5 Cu3 Br1 Cu1' -71(3) . . . . ?
Br4 Cu3 Br1 Cu1' 177(3) 3_656 . . . ?
Br4 Cu3 Br1 Cu1' 50(3) . . . . ?
Cu3 Cu3 Br1 Cu1' 117(3) 3_656 . . . ?
N5 Cu3 Br1 Cu1 -84.4(16) . . . . ?
Br4 Cu3 Br1 Cu1 163.5(15) 3_656 . . . ?
Br4 Cu3 Br1 Cu1 36.0(15) . . . . ?
Cu3 Cu3 Br1 Cu1 103.4(15) 3_656 . . . ?
N5 Cu3 Br1 Cu2 -144.3(5) . . . . ?
Br4 Cu3 Br1 Cu2 103.57(15) 3_656 . . . ?
Br4 Cu3 Br1 Cu2 -23.93(19) . . . . ?
Cu3 Cu3 Br1 Cu2 43.5(3) 3_656 . . . ?
N1 Cu1 Br1 Cu1' -61(5) . . . . ?
Cu2 Cu1 Br1 Cu1' 109(2) . . . . ?
Br2 Cu1 Br1 Cu1' 156(2) . . . . ?
Br3 Cu1 Br1 Cu1' 60(3) . . . . ?
N1 Cu1 Br1 Cu3 62(4) . . . . ?
Cu2 Cu1 Br1 Cu3 -127.9(7) . . . . ?
Br2 Cu1 Br1 Cu3 -80.8(5) . . . . ?
Br3 Cu1 Br1 Cu3 -177.0(11) . . . . ?
N1 Cu1 Br1 Cu2 -170(5) . . . . ?
Br2 Cu1 Br1 Cu2 47.0(3) . . . . ?
Br3 Cu1 Br1 Cu2 -49.2(5) . . . . ?
N3 Cu2 Br1 Cu1' 172(3) 2_546 . . . ?
Cu1 Cu2 Br1 Cu1' -16.1(14) . . . . ?
Br3 Cu2 Br1 Cu1' 41(3) . . . . ?
Br2 Cu2 Br1 Cu1' -68(3) . . . . ?
N3 Cu2 Br1 Cu3 -90.9(5) 2_546 . . . ?
Cu1 Cu2 Br1 Cu3 81(2) . . . . ?
Br3 Cu2 Br1 Cu3 138.16(13) . . . . ?
Br2 Cu2 Br1 Cu3 29.45(16) . . . . ?
Cu1' Cu2 Br1 Cu3 97(3) . . . . ?
N3 Cu2 Br1 Cu1 -172(2) 2_546 . . . ?
Br3 Cu2 Br1 Cu1 57(2) . . . . ?
Br2 Cu2 Br1 Cu1 -52(2) . . . . ?
Cu1' Cu2 Br1 Cu1 16.1(14) . . . . ?
N6 Cu4 Br2 Cu2 -44.4(6) 3_656 . . . ?
Br4 Cu4 Br2 Cu2 93.57(13) . . . . ?
Br3 Cu4 Br2 Cu2 -152.36(10) 1_655 . . . ?
N6 Cu4 Br2 Cu1 -103.0(10) 3_656 . . . ?
Br4 Cu4 Br2 Cu1 35.0(8) . . . . ?
Br3 Cu4 Br2 Cu1 149.1(7) 1_655 . . . ?
N3 Cu2 Br2 Cu4 71.5(4) 2_546 . . . ?
Cu1 Cu2 Br2 Cu4 -101.0(4) . . . . ?
Br3 Cu2 Br2 Cu4 -154.63(11) . . . . ?
Br1 Cu2 Br2 Cu4 -53.48(12) . . . . ?
Cu1' Cu2 Br2 Cu4 -102.7(5) . . . . ?
N3 Cu2 Br2 Cu1 172.4(6) 2_546 . . . ?
Br3 Cu2 Br2 Cu1 -53.7(4) . . . . ?
Br1 Cu2 Br2 Cu1 47.5(4) . . . . ?
Cu1' Cu2 Br2 Cu1 -1.7(6) . . . . ?
N1 Cu1 Br2 Cu4 -105.7(10) . . . . ?
Br1 Cu1 Br2 Cu4 44.1(11) . . . . ?
Cu2 Cu1 Br2 Cu4 94.3(4) . . . . ?
Br3 Cu1 Br2 Cu4 139.0(3) . . . . ?
N1 Cu1 Br2 Cu2 160.0(13) . . . . ?
Br1 Cu1 Br2 Cu2 -50.2(7) . . . . ?
Br3 Cu1 Br2 Cu2 44.7(5) . . . . ?
N3 Cu2 Br3 Cu1' -167(3) 2_546 . . . ?
Cu1 Cu2 Br3 Cu1' 12.8(12) . . . . ?
Br2 Cu2 Br3 Cu1' 65(3) . . . . ?
Br1 Cu2 Br3 Cu1' -38(3) . . . . ?
N3 Cu2 Br3 Cu4 -81.1(5) 2_546 . . 1_455 ?
Cu1 Cu2 Br3 Cu4 98.1(15) . . . 1_455 ?
Br2 Cu2 Br3 Cu4 150.74(11) . . . 1_455 ?
Br1 Cu2 Br3 Cu4 47.20(13) . . . 1_455 ?
Cu1' Cu2 Br3 Cu4 85(3) . . . 1_455 ?
N3 Cu2 Br3 Cu1 -179.3(16) 2_546 . . . ?
Br2 Cu2 Br3 Cu1 52.6(15) . . . . ?
Br1 Cu2 Br3 Cu1 -50.9(15) . . . . ?
Cu1' Cu2 Br3 Cu1 -12.8(12) . . . . ?
N1 Cu1' Br3 Cu2 -136(7) . . . . ?
Br1 Cu1' Br3 Cu2 44(3) . . . . ?
N1 Cu1' Br3 Cu4 112(6) . . . 1_455 ?
Br1 Cu1' Br3 Cu4 -68(4) . . . 1_455 ?
Cu2 Cu1' Br3 Cu4 -111.5(12) . . . 1_455 ?
N1 Cu1' Br3 Cu1 -84(6) . . . . ?
Br1 Cu1' Br3 Cu1 96(4) . . . . ?
Cu2 Cu1' Br3 Cu1 52(2) . . . . ?
N1 Cu1 Br3 Cu2 -168(3) . . . . ?
Br1 Cu1 Br3 Cu2 53.9(8) . . . . ?
Br2 Cu1 Br3 Cu2 -45.7(5) . . . . ?
N1 Cu1 Br3 Cu1' 71(3) . . . . ?
Br1 Cu1 Br3 Cu1' -67(3) . . . . ?
Cu2 Cu1 Br3 Cu1' -121(2) . . . . ?
Br2 Cu1 Br3 Cu1' -167(2) . . . . ?
N1 Cu1 Br3 Cu4 88(2) . . . 1_455 ?
Br1 Cu1 Br3 Cu4 -50.4(18) . . . 1_455 ?
Cu2 Cu1 Br3 Cu4 -104.3(10) . . . 1_455 ?
Br2 Cu1 Br3 Cu4 -150.0(6) . . . 1_455 ?
N5 Cu3 Br4 Cu3 -110.9(4) . . . 3_656 ?
Br1 Cu3 Br4 Cu3 122.58(17) . . . 3_656 ?
Br4 Cu3 Br4 Cu3 0.0 3_656 . . 3_656 ?
N5 Cu3 Br4 Cu4 164.6(4) . . . . ?
Br1 Cu3 Br4 Cu4 38.11(13) . . . . ?
Br4 Cu3 Br4 Cu4 -84.47(11) 3_656 . . . ?
Cu3 Cu3 Br4 Cu4 -84.47(11) 3_656 . . . ?
N6 Cu4 Br4 Cu3 7.7(4) 3_656 . . 3_656 ?
Br2 Cu4 Br4 Cu3 -142.51(13) . . . 3_656 ?
Br3 Cu4 Br4 Cu3 112.78(11) 1_655 . . 3_656 ?
N6 Cu4 Br4 Cu3 72.6(4) 3_656 . . . ?
Br2 Cu4 Br4 Cu3 -77.60(13) . . . . ?
Br3 Cu4 Br4 Cu3 177.69(10) 1_655 . . . ?
Br1 Cu1 N1 C2 149(3) . . . . ?
Cu2 Cu1 N1 C2 -2(15) . . . . ?
Br2 Cu1 N1 C2 -74(3) . . . . ?
Br3 Cu1 N1 C2 34(4) . . . . ?
Br1 Cu1 N1 N2 -38(6) . . . . ?
Cu2 Cu1 N1 N2 171(12) . . . . ?
Br2 Cu1 N1 N2 99.1(18) . . . . ?
Br3 Cu1 N1 N2 -153.4(15) . . . . ?
Br1 Cu1 N1 Cu1' 57(4) . . . . ?
Cu2 Cu1 N1 Cu1' -93(13) . . . . ?
Br2 Cu1 N1 Cu1' -165(3) . . . . ?
Br3 Cu1 N1 Cu1' -58(3) . . . . ?
Br1 Cu1' N1 C2 176(6) . . . . ?
Br3 Cu1' N1 C2 -4(8) . . . . ?
Cu2 Cu1' N1 C2 -76(7) . . . . ?
Br1 Cu1' N1 N2 18(12) . . . . ?
Br3 Cu1' N1 N2 -162(3) . . . . ?
Cu2 Cu1' N1 N2 126(2) . . . . ?
Br1 Cu1' N1 Cu1 -80(9) . . . . ?
Br3 Cu1' N1 Cu1 99(6) . . . . ?
Cu2 Cu1' N1 Cu1 28(5) . . . . ?
C2 N1 N2 N3 0(2) . . . . ?
Cu1 N1 N2 N3 -175(3) . . . . ?
Cu1' N1 N2 N3 162(5) . . . . ?
C2 N1 N2 C13 178.3(17) . . . . ?
Cu1 N1 N2 C13 4(4) . . . . ?
Cu1' N1 N2 C13 -19(5) . . . . ?
N1 N2 N3 C1 0(2) . . . . ?
C13 N2 N3 C1 -178.5(16) . . . . ?
N1 N2 N3 Cu2 -172.9(12) . . . 2_556 ?
C13 N2 N3 Cu2 8(2) . . . 2_556 ?
C8 N4 N5 N6 -3.8(19) . . . . ?
C14 N4 N5 N6 174.6(14) . . . . ?
C8 N4 N5 Cu3 168.6(13) . . . . ?
C14 N4 N5 Cu3 -13(2) . . . . ?
Br1 Cu3 N5 N4 50.1(17) . . . . ?
Br4 Cu3 N5 N4 163.7(15) 3_656 . . . ?
Br4 Cu3 N5 N4 -76.7(16) . . . . ?
Cu3 Cu3 N5 N4 -136.5(14) 3_656 . . . ?
Br1 Cu3 N5 N6 -138.3(11) . . . . ?
Br4 Cu3 N5 N6 -24.6(13) 3_656 . . . ?
Br4 Cu3 N5 N6 94.9(12) . . . . ?
Cu3 Cu3 N5 N6 35.2(13) 3_656 . . . ?
N4 N5 N6 C7 2.8(17) . . . . ?
Cu3 N5 N6 C7 -170.8(11) . . . . ?
N4 N5 N6 Cu4 -165.3(11) . . . 3_656 ?
Cu3 N5 N6 Cu4 21.0(17) . . . 3_656 ?
N2 N3 C1 C6 177.2(19) . . . . ?
Cu2 N3 C1 C6 -10(3) 2_556 . . . ?
N2 N3 C1 C2 0.1(19) . . . . ?
Cu2 N3 C1 C2 173.0(13) 2_556 . . . ?
N2 N1 C2 C1 0(2) . . . . ?
Cu1 N1 C2 C1 175(3) . . . . ?
Cu1' N1 C2 C1 -162(5) . . . . ?
N2 N1 C2 C3 -175(2) . . . . ?
Cu1 N1 C2 C3 -1(5) . . . . ?
Cu1' N1 C2 C3 23(6) . . . . ?
N3 C1 C2 N1 0(2) . . . . ?
C6 C1 C2 N1 -177.8(17) . . . . ?
N3 C1 C2 C3 175.6(17) . . . . ?
C6 C1 C2 C3 -2(3) . . . . ?
N1 C2 C3 C4 176(2) . . . . ?
C1 C2 C3 C4 1(3) . . . . ?
C2 C3 C4 C5 -1(3) . . . . ?
C3 C4 C5 C6 1(3) . . . . ?
C4 C5 C6 C1 -2(3) . . . . ?
N3 C1 C6 C5 -174.8(19) . . . . ?
C2 C1 C6 C5 2(3) . . . . ?
N5 N6 C7 C8 -1.0(19) . . . . ?
Cu4 N6 C7 C8 165.4(12) 3_656 . . . ?
N5 N6 C7 C12 -179.0(16) . . . . ?
Cu4 N6 C7 C12 -13(3) 3_656 . . . ?
N5 N4 C8 C7 3.1(19) . . . . ?
C14 N4 C8 C7 -175.1(16) . . . . ?
N5 N4 C8 C9 -179.2(19) . . . . ?
C14 N4 C8 C9 3(3) . . . . ?
N6 C7 C8 N4 -1.2(19) . . . . ?
C12 C7 C8 N4 177.0(15) . . . . ?
N6 C7 C8 C9 -179.2(16) . . . . ?
C12 C7 C8 C9 -1(3) . . . . ?
N4 C8 C9 C10 -178.2(19) . . . . ?
C7 C8 C9 C10 -1(3) . . . . ?
C8 C9 C10 C11 0(3) . . . . ?
C9 C10 C11 C12 3(3) . . . . ?
C10 C11 C12 C7 -5(3) . . . . ?
N6 C7 C12 C11 -178.5(17) . . . . ?
C8 C7 C12 C11 4(3) . . . . ?
N1 N2 C13 C14 83(2) . . . . ?
N3 N2 C13 C14 -98(2) . . . . ?
N2 C13 C14 N4 174.4(13) . . . . ?
C8 N4 C14 C13 -104(2) . . . . ?
N5 N4 C14 C13 78.0(19) . . . . ?
